data_7032620
loop_
_publ_author_name
'Ma, Jing'
'Zhao, Ke-Qing'
'Walton, Mark'
'Wright, Joseph A.'
'Hughes, David L.'
'Elsegood, Mark R. J.'
'Michiue, Kenji'
'Sun, Xinsen'
'Redshaw, Carl'

_publ_section_title
;
 Tri- and tetra-dentate imine vanadyl complexes: synthesis, structure and
 ethylene polymerization/ring opening polymerization capability.
;
_journal_issue 44
_journal_name_full 'Dalton transactions (Cambridge, England : 2003)'
_journal_page_first 16698
_journal_page_last 16706
_journal_paper_doi 10.1039/c4dt01448k
_journal_volume 43
_journal_year 2014
_chemical_formula_moiety 'C31 H30 N4 O2 V, C2 H3 N'
_chemical_formula_structural '[VO (C7H4N2-C9H5N-N=CH-C6H2O(tBu)2}].MeCN'
_chemical_formula_sum 'C33 H33 N5 O2 V'
_chemical_formula_weight 582.58
_chemical_name_systematic
;
 ?
;
_space_group_IT_number 14
_symmetry_cell_setting monoclinic
_symmetry_space_group_name_Hall '-P 2ybc'
_symmetry_space_group_name_H-M 'P 1 21/c 1'
_atom_sites_solution_hydrogens geom
_atom_sites_solution_primary direct
_atom_sites_solution_secondary difmap
_audit_creation_method 'SHELXL-97 and CrysAlisPro RED'
_cell_angle_alpha 90.00
_cell_angle_beta 103.120(3)
_cell_angle_gamma 90.00
_cell_formula_units_Z 4
_cell_length_a 11.8130(4)
_cell_length_b 14.8706(4)
_cell_length_c 17.5707(7)
_cell_measurement_reflns_used 3.26
_cell_measurement_temperature 140(1)
_cell_measurement_theta_max 3330
_cell_measurement_theta_min 21.25
_cell_volume 3006.01(18)
_computing_cell_refinement
;
 CrysAlisPro RED, Oxford Diffraction Ltd., Version 1.171.32.24 
;
_computing_data_collection
;
 CrysAlisPro CCD, Oxford Diffraction Ltd., Version 1.171.32.24 
;
_computing_data_reduction
;
 CrysAlisPro RED, Oxford Diffraction Ltd., Version 1.171.32.24
;
_computing_molecular_graphics 'ORTEP (Johnson, 1971 and Farrugia, 1997)'
_computing_publication_material 'SHELXL-97 (Sheldrick, 2008)'
_computing_structure_refinement 'SHELXL-97 (Sheldrick, 2008)'
_computing_structure_solution 'SHELXS-97 (Sheldrick, 2008)'
_diffrn_ambient_temperature 140(1)
_diffrn_detector_area_resol_mean 16.0050
_diffrn_measured_fraction_theta_full 0.996
_diffrn_measured_fraction_theta_max 0.996
_diffrn_measurement_device_type 'Oxford Diffraction Xcalibur 3/CCD'
_diffrn_measurement_method 'Thin slice \f and \w scans'
_diffrn_radiation_monochromator graphite
_diffrn_radiation_source 'Enhance (Mo) X-ray Source'
_diffrn_radiation_type Mo-K\a
_diffrn_radiation_wavelength 0.71073
_diffrn_reflns_av_R_equivalents 0.1537
_diffrn_reflns_av_sigmaI/netI 0.1079
_diffrn_reflns_limit_h_max 12
_diffrn_reflns_limit_h_min -12
_diffrn_reflns_limit_k_max 15
_diffrn_reflns_limit_k_min -15
_diffrn_reflns_limit_l_max 17
_diffrn_reflns_limit_l_min -17
_diffrn_reflns_number 36680
_diffrn_reflns_theta_full 21.25
_diffrn_reflns_theta_max 21.25
_diffrn_reflns_theta_min 3.26
_exptl_absorpt_coefficient_mu 0.368
_exptl_absorpt_correction_T_max 1.022
_exptl_absorpt_correction_T_min 0.981
_exptl_absorpt_correction_type multi-scan
_exptl_absorpt_process_details
;
 CrysAlisPro RED, Oxford Diffraction Ltd., Version 1.171.32.24 
 Empirical absorption correction using spherical harmonics,
  implemented in SCALE3 ABSPACK scaling algorithm.
;
_exptl_crystal_colour orange-brown
_exptl_crystal_density_diffrn 1.287
_exptl_crystal_density_method 'not measured'
_exptl_crystal_description plate
_exptl_crystal_F_000 1220
_exptl_crystal_size_max 0.15
_exptl_crystal_size_mid 0.14
_exptl_crystal_size_min 0.02
_refine_diff_density_max 0.262
_refine_diff_density_min -0.249
_refine_diff_density_rms 0.046
_refine_ls_extinction_method none
_refine_ls_goodness_of_fit_ref 1.017
_refine_ls_hydrogen_treatment constr
_refine_ls_matrix_type full
_refine_ls_number_parameters 371
_refine_ls_number_reflns 3330
_refine_ls_number_restraints 0
_refine_ls_restrained_S_all 1.017
_refine_ls_R_factor_all 0.1205
_refine_ls_R_factor_gt 0.0557
_refine_ls_shift/su_max 0.000
_refine_ls_shift/su_mean 0.000
_refine_ls_structure_factor_coef Fsqd
_refine_ls_weighting_details 'calc w=1/[\s^2^(Fo^2^)+(0.0272P)^2^+0.0000P] where P=(Fo^2^+2Fc^2^)/3'
_refine_ls_weighting_scheme calc
_refine_ls_wR_factor_gt 0.0708
_refine_ls_wR_factor_ref 0.0840
_reflns_number_gt 2217
_reflns_number_total 3330
_reflns_threshold_expression I>2sigma(I)
_cod_data_source_file c4dt01448k2.cif
_cod_data_source_block 3
_cod_depositor_comments
;
The following automatic conversions were performed:

'_symmetry_cell_setting' value 'Monoclinic' changed to 'monoclinic'
according to
/usr/data/users/saulius/crontab/automatic-downloads/rss-feeds/RSC/lib/dictionaries/cif_core.dic
dictionary named 'cif_core.dic' version 2.4.2 from 2011-04-26.

Automatic conversion script
Id: cif_fix_values 2827 2014-09-09 07:05:25Z andrius 

 Adding full bibliography for 7032617--7032620.cif.
;
_cod_original_sg_symbol_H-M P21/c
_cod_database_code 7032620

loop_
_symmetry_equiv_pos_as_xyz
'x, y, z'
'-x, y+1/2, -z+1/2'
'-x, -y, -z'
'x, -y-1/2, z-1/2'

loop_
_atom_site_label
_atom_site_type_symbol
_atom_site_fract_x
_atom_site_fract_y
_atom_site_fract_z
_atom_site_U_iso_or_equiv
_atom_site_adp_type
_atom_site_occupancy
_atom_site_symmetry_multiplicity
_atom_site_calc_flag
_atom_site_refinement_flags
V V 0.25055(7) 0.58143(5) 0.48727(4) 0.0227(2) Uani 1 1 d .
O1 O 0.1526(2) 0.62661(19) 0.42130(17) 0.0293(9) Uani 1 1 d .
N1 N 0.2970(3) 0.4642(2) 0.4428(2) 0.0180(10) Uani 1 1 d .
C2 C 0.3829(4) 0.4644(3) 0.4049(3) 0.0217(13) Uani 1 1 d .
C3 C 0.4002(4) 0.3877(3) 0.3618(3) 0.0271(13) Uani 1 1 d .
H3 H 0.4606 0.3869 0.3358 0.032 Uiso 1 1 calc R
C4 C 0.3294(4) 0.3148(3) 0.3578(3) 0.0250(13) Uani 1 1 d .
H4 H 0.3395 0.2655 0.3275 0.030 Uiso 1 1 calc R
C5 C 0.1602(4) 0.2439(3) 0.4034(3) 0.0283(14) Uani 1 1 d .
H5 H 0.1637 0.1911 0.3757 0.034 Uiso 1 1 calc R
C6 C 0.0784(4) 0.2526(3) 0.4467(3) 0.0266(13) Uani 1 1 d .
H6 H 0.0254 0.2063 0.4467 0.032 Uiso 1 1 calc R
C7 C 0.0725(4) 0.3302(3) 0.4915(3) 0.0215(12) Uani 1 1 d .
H7 H 0.0173 0.3341 0.5216 0.026 Uiso 1 1 calc R
C8 C 0.1476(4) 0.3998(3) 0.4909(2) 0.0194(12) Uani 1 1 d .
N8 N 0.1583(3) 0.4830(2) 0.5326(2) 0.0187(10) Uani 1 1 d .
C9 C 0.2281(4) 0.3917(3) 0.4431(2) 0.0186(12) Uani 1 1 d .
C10 C 0.2396(4) 0.3140(3) 0.4001(3) 0.0226(12) Uani 1 1 d .
C11 C 0.2014(4) 0.6436(3) 0.6368(3) 0.0183(12) Uani 1 1 d .
O11 O 0.2654(2) 0.64526(18) 0.58311(16) 0.0229(8) Uani 1 1 d .
C12 C 0.1297(4) 0.5695(3) 0.6433(2) 0.0188(11) Uani 1 1 d .
C121 C 0.1178(4) 0.4923(3) 0.5941(3) 0.0194(12) Uani 1 1 d .
H121 H 0.0767 0.4440 0.6079 0.023 Uiso 1 1 calc R
C13 C 0.0678(3) 0.5677(3) 0.7033(3) 0.0236(12) Uani 1 1 d .
H13 H 0.0216 0.5181 0.7074 0.028 Uiso 1 1 calc R
C14 C 0.0738(4) 0.6370(3) 0.7559(3) 0.0268(13) Uani 1 1 d .
C141 C 0.0111(4) 0.6351(3) 0.8236(3) 0.0344(14) Uani 1 1 d .
C142 C -0.0681(5) 0.5532(3) 0.8189(3) 0.0570(18) Uani 1 1 d .
H14A H -0.1258 0.5548 0.7707 0.085 Uiso 1 1 calc R
H14B H -0.1055 0.5541 0.8620 0.085 Uiso 1 1 calc R
H14C H -0.0227 0.4994 0.8210 0.085 Uiso 1 1 calc R
C143 C 0.1020(4) 0.6319(3) 0.9008(3) 0.0453(16) Uani 1 1 d .
H14D H 0.1523 0.6832 0.9043 0.068 Uiso 1 1 calc R
H14E H 0.1470 0.5778 0.9030 0.068 Uiso 1 1 calc R
H14F H 0.0637 0.6328 0.9435 0.068 Uiso 1 1 calc R
C144 C -0.0636(4) 0.7203(3) 0.8209(3) 0.0444(16) Uani 1 1 d .
H14G H -0.0149 0.7725 0.8242 0.067 Uiso 1 1 calc R
H14H H -0.1009 0.7199 0.8641 0.067 Uiso 1 1 calc R
H14I H -0.1215 0.7217 0.7728 0.067 Uiso 1 1 calc R
C15 C 0.1457(4) 0.7096(3) 0.7472(3) 0.0235(12) Uani 1 1 d .
H15 H 0.1515 0.7566 0.7828 0.028 Uiso 1 1 calc R
C16 C 0.2085(4) 0.7169(3) 0.6904(2) 0.0177(12) Uani 1 1 d .
C161 C 0.2821(4) 0.8004(3) 0.6850(3) 0.0217(12) Uani 1 1 d .
C162 C 0.2380(4) 0.8467(3) 0.6064(3) 0.0294(13) Uani 1 1 d .
H16A H 0.2842 0.8991 0.6034 0.044 Uiso 1 1 calc R
H16B H 0.1583 0.8641 0.6012 0.044 Uiso 1 1 calc R
H16C H 0.2436 0.8059 0.5650 0.044 Uiso 1 1 calc R
C163 C 0.2757(4) 0.8686(3) 0.7491(2) 0.0293(13) Uani 1 1 d .
H16D H 0.3029 0.8412 0.7994 0.044 Uiso 1 1 calc R
H16E H 0.1967 0.8879 0.7437 0.044 Uiso 1 1 calc R
H16F H 0.3235 0.9196 0.7445 0.044 Uiso 1 1 calc R
C164 C 0.4103(4) 0.7744(3) 0.6953(3) 0.0333(14) Uani 1 1 d .
H16G H 0.4372 0.7455 0.7450 0.050 Uiso 1 1 calc R
H16H H 0.4557 0.8274 0.6930 0.050 Uiso 1 1 calc R
H16I H 0.4183 0.7339 0.6543 0.050 Uiso 1 1 calc R
C21 C 0.4459(4) 0.5487(3) 0.4131(3) 0.0199(12) Uani 1 1 d .
N22 N 0.4046(3) 0.6139(2) 0.4564(2) 0.0211(10) Uani 1 1 d .
C23 C 0.4747(4) 0.6865(3) 0.4498(3) 0.0227(12) Uani 1 1 d .
C24 C 0.4770(4) 0.7737(3) 0.4788(3) 0.0320(14) Uani 1 1 d .
H24 H 0.4248 0.7920 0.5082 0.038 Uiso 1 1 calc R
C25 C 0.5588(5) 0.8322(3) 0.4627(3) 0.0404(15) Uani 1 1 d .
H25 H 0.5617 0.8908 0.4815 0.048 Uiso 1 1 calc R
C26 C 0.6378(4) 0.8054(4) 0.4186(3) 0.0374(15) Uani 1 1 d .
H26 H 0.6919 0.8466 0.4087 0.045 Uiso 1 1 calc R
C27 C 0.6371(4) 0.7201(4) 0.3899(3) 0.0316(14) Uani 1 1 d .
H27 H 0.6897 0.7029 0.3605 0.038 Uiso 1 1 calc R
C28 C 0.5556(4) 0.6594(3) 0.4059(3) 0.0247(13) Uani 1 1 d .
N29 N 0.5351(3) 0.5701(3) 0.38305(19) 0.0244(10) Uani 1 1 d .
N31 N 0.2661(6) 0.1048(4) 0.2825(4) 0.112(3) Uani 1 1 d .
C32 C 0.3276(6) 0.0441(5) 0.2855(4) 0.065(2) Uani 1 1 d .
C33 C 0.4064(5) -0.0284(4) 0.2851(3) 0.0647(19) Uani 1 1 d .
H33A H 0.4356 -0.0255 0.2384 0.097 Uiso 1 1 calc R
H33B H 0.3666 -0.0845 0.2864 0.097 Uiso 1 1 calc R
H33C H 0.4699 -0.0240 0.3300 0.097 Uiso 1 1 calc R

loop_
_atom_site_aniso_label
_atom_site_aniso_U_11
_atom_site_aniso_U_22
_atom_site_aniso_U_33
_atom_site_aniso_U_23
_atom_site_aniso_U_13
_atom_site_aniso_U_12
V 0.0240(5) 0.0255(5) 0.0208(5) -0.0004(5) 0.0099(4) 0.0009(5)
O1 0.027(2) 0.032(2) 0.030(2) 0.0082(16) 0.0097(16) 0.0066(16)
N1 0.015(2) 0.025(3) 0.013(2) 0.0026(19) 0.002(2) 0.005(2)
C2 0.024(3) 0.024(3) 0.016(3) 0.003(3) 0.004(3) 0.007(3)
C3 0.024(3) 0.032(4) 0.025(3) 0.002(3) 0.007(2) 0.002(3)
C4 0.024(3) 0.027(3) 0.026(3) -0.012(2) 0.010(3) 0.001(3)
C5 0.032(4) 0.023(4) 0.031(4) -0.012(2) 0.008(3) 0.000(3)
C6 0.024(3) 0.030(4) 0.027(3) -0.004(3) 0.008(3) -0.008(3)
C7 0.023(3) 0.023(3) 0.019(3) 0.000(3) 0.005(2) 0.004(3)
C8 0.018(3) 0.020(4) 0.019(3) 0.000(2) 0.003(2) 0.002(2)
N8 0.020(2) 0.026(3) 0.013(3) -0.004(2) 0.009(2) -0.0004(19)
C9 0.009(3) 0.031(4) 0.016(3) 0.001(2) 0.003(2) -0.006(2)
C10 0.024(3) 0.025(3) 0.018(3) -0.005(3) 0.002(3) 0.001(3)
C11 0.013(3) 0.018(3) 0.023(3) -0.001(3) 0.004(2) 0.005(2)
O11 0.025(2) 0.025(2) 0.023(2) -0.0040(15) 0.0132(17) -0.0019(15)
C12 0.020(3) 0.023(3) 0.013(3) -0.004(3) 0.002(2) -0.002(3)
C121 0.019(3) 0.017(3) 0.020(3) 0.001(2) 0.001(3) -0.001(2)
C13 0.017(3) 0.026(3) 0.029(3) 0.005(3) 0.007(3) -0.004(2)
C14 0.030(3) 0.033(4) 0.018(3) -0.005(3) 0.009(3) 0.002(3)
C141 0.041(4) 0.037(4) 0.030(4) -0.013(3) 0.019(3) -0.013(3)
C142 0.082(5) 0.055(4) 0.052(4) -0.022(3) 0.053(4) -0.026(4)
C143 0.061(4) 0.060(4) 0.020(4) -0.002(3) 0.021(3) -0.004(3)
C144 0.039(4) 0.063(4) 0.038(4) -0.011(3) 0.022(3) 0.002(3)
C15 0.024(3) 0.026(3) 0.021(3) -0.009(2) 0.006(3) -0.001(3)
C16 0.016(3) 0.025(3) 0.010(3) -0.002(2) 0.000(2) 0.005(2)
C161 0.019(3) 0.029(3) 0.016(3) 0.000(2) 0.003(2) -0.001(3)
C162 0.034(3) 0.022(3) 0.032(3) -0.001(3) 0.008(3) -0.002(2)
C163 0.033(3) 0.029(3) 0.026(3) -0.006(3) 0.007(3) -0.004(2)
C164 0.031(4) 0.032(4) 0.037(4) -0.007(3) 0.009(3) -0.006(3)
C21 0.016(3) 0.025(4) 0.016(3) 0.001(2) -0.002(2) 0.001(3)
N22 0.025(3) 0.024(3) 0.014(3) 0.0026(19) 0.0049(19) 0.000(2)
C23 0.025(3) 0.022(3) 0.019(3) 0.001(3) 0.001(3) -0.004(3)
C24 0.031(3) 0.036(4) 0.032(4) 0.003(3) 0.013(3) -0.004(3)
C25 0.051(4) 0.030(4) 0.038(4) 0.001(3) 0.006(3) -0.009(3)
C26 0.031(4) 0.041(4) 0.042(4) 0.009(3) 0.014(3) -0.009(3)
C27 0.023(3) 0.040(4) 0.032(4) 0.005(3) 0.007(3) -0.001(3)
C28 0.020(3) 0.032(4) 0.022(3) 0.006(3) 0.005(3) -0.003(3)
N29 0.016(2) 0.033(3) 0.025(3) 0.001(2) 0.008(2) -0.005(2)
N31 0.100(5) 0.079(6) 0.168(7) -0.070(5) 0.053(5) -0.014(4)
C32 0.067(5) 0.058(5) 0.082(5) -0.043(4) 0.038(4) -0.027(4)
C33 0.071(5) 0.058(5) 0.063(5) -0.003(3) 0.012(4) 0.005(4)

loop_
_atom_type_symbol
_atom_type_description
_atom_type_scat_dispersion_real
_atom_type_scat_dispersion_imag
_atom_type_scat_source
C C 0.0033 0.0016 'International Tables Vol C Tables 4.2.6.8 and 6.1.1.4'
H H 0.0000 0.0000 'International Tables Vol C Tables 4.2.6.8 and 6.1.1.4'
N N 0.0061 0.0033 'International Tables Vol C Tables 4.2.6.8 and 6.1.1.4'
O O 0.0106 0.0060 'International Tables Vol C Tables 4.2.6.8 and 6.1.1.4'
V V 0.3005 0.5294 'International Tables Vol C Tables 4.2.6.8 and 6.1.1.4'

loop_
_geom_angle_atom_site_label_1
_geom_angle_atom_site_label_2
_geom_angle_atom_site_label_3
_geom_angle
O1 V O11 109.85(14)
O1 V N1 107.28(15)
O11 V N1 141.89(13)
O1 V N22 104.38(14)
O11 V N22 101.83(13)
N1 V N22 76.69(15)
O1 V N8 102.59(15)
O11 V N8 87.89(13)
N1 V N8 75.86(15)
N22 V N8 146.03(14)
C2 N1 C9 122.1(4)
C2 N1 V 119.4(3)
C9 N1 V 117.8(3)
N1 C2 C3 119.1(4)
N1 C2 C21 112.6(4)
C3 C2 C21 128.3(4)
C4 C3 C2 120.6(4)
C4 C3 H3 119.7
C2 C3 H3 119.7
C3 C4 C10 120.1(4)
C3 C4 H4 120.0
C10 C4 H4 120.0
C6 C5 C10 120.9(4)
C6 C5 H5 119.5
C10 C5 H5 119.5
C5 C6 C7 121.3(4)
C5 C6 H6 119.3
C7 C6 H6 119.3
C8 C7 C6 120.2(4)
C8 C7 H7 119.9
C6 C7 H7 119.9
C7 C8 C9 117.8(4)
C7 C8 N8 129.3(4)
C9 C8 N8 112.8(4)
C121 N8 C8 121.3(4)
C121 N8 V 124.8(3)
C8 N8 V 113.8(3)
N1 C9 C10 121.5(4)
N1 C9 C8 115.0(4)
C10 C9 C8 123.5(4)
C9 C10 C5 116.1(4)
C9 C10 C4 116.6(4)
C5 C10 C4 127.3(4)
O11 C11 C12 121.2(4)
O11 C11 C16 119.5(4)
C12 C11 C16 119.3(4)
C11 O11 V 131.4(3)
C11 C12 C13 119.8(4)
C11 C12 C121 124.0(4)
C13 C12 C121 116.2(4)
N8 C121 C12 126.5(4)
N8 C121 H121 116.8
C12 C121 H121 116.8
C14 C13 C12 122.1(4)
C14 C13 H13 119.0
C12 C13 H13 119.0
C13 C14 C15 116.3(4)
C13 C14 C141 123.1(4)
C15 C14 C141 120.5(4)
C142 C141 C143 108.8(4)
C142 C141 C14 111.7(4)
C143 C141 C14 108.9(4)
C142 C141 C144 108.4(4)
C143 C141 C144 109.6(4)
C14 C141 C144 109.5(4)
C141 C142 H14A 109.5
C141 C142 H14B 109.5
H14A C142 H14B 109.5
C141 C142 H14C 109.5
H14A C142 H14C 109.5
H14B C142 H14C 109.5
C141 C143 H14D 109.5
C141 C143 H14E 109.5
H14D C143 H14E 109.5
C141 C143 H14F 109.5
H14D C143 H14F 109.5
H14E C143 H14F 109.5
C141 C144 H14G 109.5
C141 C144 H14H 109.5
H14G C144 H14H 109.5
C141 C144 H14I 109.5
H14G C144 H14I 109.5
H14H C144 H14I 109.5
C16 C15 C14 125.4(4)
C16 C15 H15 117.3
C14 C15 H15 117.3
C15 C16 C11 117.1(4)
C15 C16 C161 121.1(4)
C11 C16 C161 121.8(4)
C162 C161 C163 107.7(4)
C162 C161 C16 109.8(3)
C163 C161 C16 111.6(4)
C162 C161 C164 110.2(4)
C163 C161 C164 107.1(4)
C16 C161 C164 110.3(4)
C161 C162 H16A 109.5
C161 C162 H16B 109.5
H16A C162 H16B 109.5
C161 C162 H16C 109.5
H16A C162 H16C 109.5
H16B C162 H16C 109.5
C161 C163 H16D 109.5
C161 C163 H16E 109.5
H16D C163 H16E 109.5
C161 C163 H16F 109.5
H16D C163 H16F 109.5
H16E C163 H16F 109.5
C161 C164 H16G 109.5
C161 C164 H16H 109.5
H16G C164 H16H 109.5
C161 C164 H16I 109.5
H16G C164 H16I 109.5
H16H C164 H16I 109.5
N29 C21 N22 117.6(4)
N29 C21 C2 127.4(4)
N22 C21 C2 115.1(4)
C23 N22 C21 102.0(4)
C23 N22 V 141.6(3)
C21 N22 V 114.8(3)
N22 C23 C24 131.3(4)
N22 C23 C28 108.3(4)
C24 C23 C28 120.4(4)
C25 C24 C23 118.0(5)
C25 C24 H24 121.0
C23 C24 H24 121.0
C24 C25 C26 121.4(5)
C24 C25 H25 119.3
C26 C25 H25 119.3
C27 C26 C25 121.4(5)
C27 C26 H26 119.3
C25 C26 H26 119.3
C26 C27 C28 118.3(5)
C26 C27 H27 120.8
C28 C27 H27 120.9
N29 C28 C27 130.0(5)
N29 C28 C23 109.5(4)
C27 C28 C23 120.5(5)
C21 N29 C28 102.5(4)
N31 C32 C33 176.1(8)
C32 C33 H33A 109.5
C32 C33 H33B 109.5
H33A C33 H33B 109.5
C32 C33 H33C 109.5
H33A C33 H33C 109.5
H33B C33 H33C 109.5

loop_
_geom_bond_atom_site_label_1
_geom_bond_atom_site_label_2
_geom_bond_distance
V O1 1.589(3)
V O11 1.906(3)
V N1 2.036(3)
V N22 2.071(4)
V N8 2.088(3)
N1 C2 1.333(5)
N1 C9 1.353(5)
C2 C3 1.410(6)
C2 C21 1.448(6)
C3 C4 1.362(5)
C3 H3 0.9300
C4 C10 1.427(6)
C4 H4 0.9300
C5 C6 1.366(6)
C5 C10 1.411(6)
C5 H5 0.9300
C6 C7 1.407(6)
C6 H6 0.9300
C7 C8 1.365(5)
C7 H7 0.9300
C8 C9 1.409(5)
C8 N8 1.428(5)
N8 C121 1.284(5)
C9 C10 1.403(5)
C11 O11 1.337(5)
C11 C12 1.411(6)
C11 C16 1.430(6)
C12 C13 1.412(5)
C12 C121 1.424(6)
C121 H121 0.9300
C13 C14 1.375(6)
C13 H13 0.9300
C14 C15 1.404(6)
C14 C141 1.537(6)
C141 C142 1.526(6)
C141 C143 1.527(6)
C141 C144 1.539(6)
C142 H14A 0.9600
C142 H14B 0.9600
C142 H14C 0.9600
C143 H14D 0.9600
C143 H14E 0.9600
C143 H14F 0.9600
C144 H14G 0.9600
C144 H14H 0.9600
C144 H14I 0.9600
C15 C16 1.377(5)
C15 H15 0.9300
C16 C161 1.531(6)
C161 C162 1.526(6)
C161 C163 1.530(5)
C161 C164 1.534(5)
C162 H16A 0.9600
C162 H16B 0.9600
C162 H16C 0.9600
C163 H16D 0.9600
C163 H16E 0.9600
C163 H16F 0.9600
C164 H16G 0.9600
C164 H16H 0.9600
C164 H16I 0.9600
C21 N29 1.321(5)
C21 N22 1.387(5)
N22 C23 1.381(5)
C23 C24 1.391(6)
C23 C28 1.416(6)
C24 C25 1.377(6)
C24 H24 0.9300
C25 C26 1.398(6)
C25 H25 0.9300
C26 C27 1.364(6)
C26 H26 0.9300
C27 C28 1.395(6)
C27 H27 0.9300
C28 N29 1.393(5)
N31 C32 1.153(7)
C32 C33 1.425(7)
C33 H33A 0.9600
C33 H33B 0.9600
C33 H33C 0.9600

loop_
_geom_torsion_atom_site_label_1
_geom_torsion_atom_site_label_2
_geom_torsion_atom_site_label_3
_geom_torsion_atom_site_label_4
_geom_torsion
O1 V N1 C2 89.9(3)
O11 V N1 C2 -103.5(4)
N22 V N1 C2 -11.2(3)
N8 V N1 C2 -171.0(4)
O1 V N1 C9 -80.6(3)
O11 V N1 C9 85.9(4)
N22 V N1 C9 178.2(3)
N8 V N1 C9 18.4(3)
C9 N1 C2 C3 2.0(6)
V N1 C2 C3 -168.1(3)
C9 N1 C2 C21 -179.4(4)
V N1 C2 C21 10.4(5)
N1 C2 C3 C4 1.0(7)
C21 C2 C3 C4 -177.4(4)
C2 C3 C4 C10 -2.6(7)
C10 C5 C6 C7 -2.0(7)
C5 C6 C7 C8 1.6(7)
C6 C7 C8 C9 1.4(6)
C6 C7 C8 N8 -178.6(4)
C7 C8 N8 C121 20.1(7)
C9 C8 N8 C121 -159.8(4)
C7 C8 N8 V -162.6(4)
C9 C8 N8 V 17.4(4)
O1 V N8 C121 -96.8(4)
O11 V N8 C121 13.1(4)
N1 V N8 C121 158.3(4)
N22 V N8 C121 121.3(4)
O1 V N8 C8 86.1(3)
O11 V N8 C8 -164.1(3)
N1 V N8 C8 -18.9(3)
N22 V N8 C8 -55.8(4)
C2 N1 C9 C10 -3.2(6)
V N1 C9 C10 167.0(3)
C2 N1 C9 C8 175.2(4)
V N1 C9 C8 -14.5(5)
C7 C8 C9 N1 177.6(4)
N8 C8 C9 N1 -2.4(5)
C7 C8 C9 C10 -4.0(6)
N8 C8 C9 C10 175.9(4)
N1 C9 C10 C5 -178.2(4)
C8 C9 C10 C5 3.5(7)
N1 C9 C10 C4 1.5(6)
C8 C9 C10 C4 -176.8(4)
C6 C5 C10 C9 -0.5(6)
C6 C5 C10 C4 179.9(4)
C3 C4 C10 C9 1.4(6)
C3 C4 C10 C5 -179.0(4)
C12 C11 O11 V 21.6(6)
C16 C11 O11 V -160.4(3)
O1 V O11 C11 78.8(4)
N1 V O11 C11 -87.5(4)
N22 V O11 C11 -171.0(3)
N8 V O11 C11 -23.8(4)
O11 C11 C12 C13 176.7(4)
C16 C11 C12 C13 -1.2(6)
O11 C11 C12 C121 -0.9(7)
C16 C11 C12 C121 -178.8(4)
C8 N8 C121 C12 175.6(4)
V N8 C121 C12 -1.3(7)
C11 C12 C121 N8 -8.5(7)
C13 C12 C121 N8 173.9(4)
C11 C12 C13 C14 0.8(7)
C121 C12 C13 C14 178.6(4)
C12 C13 C14 C15 -0.5(7)
C12 C13 C14 C141 -177.5(4)
C13 C14 C141 C142 -6.7(7)
C15 C14 C141 C142 176.4(4)
C13 C14 C141 C143 113.5(5)
C15 C14 C141 C143 -63.4(6)
C13 C14 C141 C144 -126.7(5)
C15 C14 C141 C144 56.4(6)
C13 C14 C15 C16 0.8(7)
C141 C14 C15 C16 177.9(4)
C14 C15 C16 C11 -1.3(7)
C14 C15 C16 C161 178.5(4)
O11 C11 C16 C15 -176.5(4)
C12 C11 C16 C15 1.4(6)
O11 C11 C16 C161 3.7(6)
C12 C11 C16 C161 -178.3(4)
C15 C16 C161 C162 -118.8(4)
C11 C16 C161 C162 60.9(5)
C15 C16 C161 C163 0.6(6)
C11 C16 C161 C163 -179.7(4)
C15 C16 C161 C164 119.5(5)
C11 C16 C161 C164 -60.7(5)
N1 C2 C21 N29 179.9(4)
C3 C2 C21 N29 -1.7(8)
N1 C2 C21 N22 -1.6(5)
C3 C2 C21 N22 176.8(4)
N29 C21 N22 C23 2.6(5)
C2 C21 N22 C23 -176.1(4)
N29 C21 N22 V 171.3(3)
C2 C21 N22 V -7.4(5)
O1 V N22 C23 66.9(5)
O11 V N22 C23 -47.4(5)
N1 V N22 C23 171.7(5)
N8 V N22 C23 -151.5(4)
O1 V N22 C21 -95.2(3)
O11 V N22 C21 150.5(3)
N1 V N22 C21 9.5(3)
N8 V N22 C21 46.4(4)
C21 N22 C23 C24 178.9(5)
V N22 C23 C24 15.5(8)
C21 N22 C23 C28 -2.2(5)
V N22 C23 C28 -165.7(3)
N22 C23 C24 C25 179.5(4)
C28 C23 C24 C25 0.8(7)
C23 C24 C25 C26 -0.1(7)
C24 C25 C26 C27 -0.1(8)
C25 C26 C27 C28 -0.3(8)
C26 C27 C28 N29 178.9(5)
C26 C27 C28 C23 1.0(7)
N22 C23 C28 N29 1.5(5)
C24 C23 C28 N29 -179.5(4)
N22 C23 C28 C27 179.7(4)
C24 C23 C28 C27 -1.2(7)
N22 C21 N29 C28 -1.7(5)
C2 C21 N29 C28 176.8(4)
C27 C28 N29 C21 -178.0(5)
C23 C28 N29 C21 0.1(5)
